data_4348018
loop_
_publ_author_name
'Shao, Dong'
'Zhang, Shao-Liang'
'Shi, Le'
'Zhang, Yi-Quan'
'Wang, Xin-Yi'

_publ_section_title
;
 Probing the Effect of Axial Ligands on Easy-Plane Anisotropy of
 Pentagonal-Bipyramidal Cobalt(II) Single-Ion Magnets.
;
_journal_issue 21
_journal_name_full 'Inorganic chemistry'
_journal_page_first 10859
_journal_page_last 10869
_journal_paper_doi 10.1021/acs.inorgchem.6b00854
_journal_volume 55
_journal_year 2016
_chemical_formula_sum 'C25 H25 Co N9 O2'
_chemical_formula_weight 542.47
_chemical_name_common '[Co(tdmmb)(CN)2]2H2O'
_space_group_IT_number 14
_space_group_name_Hall '-P 2ybc'
_space_group_name_H-M_alt 'P 1 21/c 1'
_symmetry_cell_setting monoclinic
_symmetry_space_group_name_H-M 'P 1 21/c 1'
_atom_sites_solution_hydrogens geom
_atom_sites_solution_primary direct
_atom_sites_solution_secondary difmap
_audit_creation_method SHELXL-97
_cell_angle_alpha 90.00
_cell_angle_beta 104.019(2)
_cell_angle_gamma 90.00
_cell_formula_units_Z 4
_cell_length_a 8.7090(4)
_cell_length_b 15.0672(6)
_cell_length_c 18.6382(7)
_cell_measurement_reflns_used 5037
_cell_measurement_temperature 296(2)
_cell_measurement_theta_max 30.73
_cell_measurement_theta_min 2.41
_cell_volume 2372.86(17)
_computing_cell_refinement 'Bruker SAINT'
_computing_data_collection 'Bruker APEX2'
_computing_data_reduction 'Bruker SAINT'
_computing_molecular_graphics 'Bruker SHELXTL'
_computing_publication_material 'Bruker SHELXTL'
_computing_structure_refinement 'SHELXL-97 (Sheldrick, 1997)'
_computing_structure_solution 'SHELXS-97 (Sheldrick, 1990)'
_diffrn_ambient_temperature 296(2)
_diffrn_measured_fraction_theta_full 1.000
_diffrn_measured_fraction_theta_max 1.000
_diffrn_measurement_device_type 'Bruker APEX-II CCD'
_diffrn_measurement_method '\f and \w scans'
_diffrn_radiation_monochromator graphite
_diffrn_radiation_source 'fine-focus sealed tube'
_diffrn_radiation_type MoK\a
_diffrn_radiation_wavelength 0.71073
_diffrn_reflns_av_R_equivalents 0.0271
_diffrn_reflns_av_sigmaI/netI 0.0309
_diffrn_reflns_limit_h_max 10
_diffrn_reflns_limit_h_min -10
_diffrn_reflns_limit_k_max 18
_diffrn_reflns_limit_k_min -18
_diffrn_reflns_limit_l_max 13
_diffrn_reflns_limit_l_min -22
_diffrn_reflns_number 14071
_diffrn_reflns_theta_full 26.02
_diffrn_reflns_theta_max 26.02
_diffrn_reflns_theta_min 1.76
_exptl_absorpt_coefficient_mu 0.768
_exptl_absorpt_correction_T_max 0.7912
_exptl_absorpt_correction_T_min 0.6864
_exptl_absorpt_correction_type multi-scan
_exptl_absorpt_process_details 'SADABS: Bruker, 2000'
_exptl_crystal_colour orange
_exptl_crystal_density_diffrn 1.518
_exptl_crystal_density_method 'not measured'
_exptl_crystal_description block
_exptl_crystal_F_000 1124
_exptl_crystal_size_max 0.53
_exptl_crystal_size_mid 0.45
_exptl_crystal_size_min 0.32
_refine_diff_density_max 0.365
_refine_diff_density_min -0.358
_refine_diff_density_rms 0.060
_refine_ls_extinction_method none
_refine_ls_goodness_of_fit_ref 1.030
_refine_ls_hydrogen_treatment constr
_refine_ls_matrix_type full
_refine_ls_number_parameters 342
_refine_ls_number_reflns 4685
_refine_ls_number_restraints 6
_refine_ls_restrained_S_all 12.224
_refine_ls_R_factor_all 0.0392
_refine_ls_R_factor_gt 0.0307
_refine_ls_shift/su_max 0.000
_refine_ls_shift/su_mean 0.000
_refine_ls_structure_factor_coef Fsqd
_refine_ls_weighting_details 'calc w=1/[\s^2^(Fo^2^)+(0.0390P)^2^+1.2344P] where P=(Fo^2^+2Fc^2^)/3'
_refine_ls_weighting_scheme calc
_refine_ls_wR_factor_gt 0.0769
_refine_ls_wR_factor_ref 0.0815
_reflns_number_gt 3998
_reflns_number_total 4685
_reflns_threshold_expression >2sigma(I)
_cod_data_source_file ic6b00854_si_002.cif
_cod_data_source_block '[Co(tdmmb)(CN)2]2H2O'
_cod_depositor_comments
;
The following automatic conversions were performed:

data item '_exptl_absorpt_correction_type' value 'multi-Scan' was
changed to 'multi-scan' in accordance with the
/home/saulius/struct/COD-crude-data/automatic-downloads/DataCite-retrospective/ACS/depositions/lib/dictionaries/cif_core.dic
dictionary named 'cif_core.dic' version 2.4.2 last updated on
2011-04-26.

data item '_symmetry_cell_setting' value 'Monoclinic' was changed to
'monoclinic' in accordance with the
/home/saulius/struct/COD-crude-data/automatic-downloads/DataCite-retrospective/ACS/depositions/lib/dictionaries/cif_core.dic
dictionary named 'cif_core.dic' version 2.4.2 last updated on
2011-04-26.

Automatic conversion script
Id: cif_fix_values 6909 2019-04-08 15:41:33Z antanas 
;
_cod_original_sg_symbol_H-M P21/c
_cod_database_code 4348018

loop_
_symmetry_equiv_pos_as_xyz
'x, y, z'
'-x, y+1/2, -z+1/2'
'-x, -y, -z'
'x, -y-1/2, z-1/2'

loop_
_atom_site_label
_atom_site_type_symbol
_atom_site_fract_x
_atom_site_fract_y
_atom_site_fract_z
_atom_site_U_iso_or_equiv
_atom_site_adp_type
_atom_site_occupancy
_atom_site_symmetry_multiplicity
_atom_site_calc_flag
_atom_site_refinement_flags
Co1 Co 0.0049(3) 0.23055(19) 0.13238(16) 0.0134(10) Uani 1 1 d .
O1 O -0.5200(18) 0.1163(11) -0.1218(10) 0.027(4) Uani 1 1 d D
O2 O 0.491(2) 0.6542(12) 0.0966(11) 0.035(4) Uani 1 1 d .
N1 N -0.253(2) 0.2144(13) -0.0291(11) 0.022(4) Uani 1 1 d .
N2 N 0.267(2) 0.2499(13) 0.2917(11) 0.023(4) Uani 1 1 d .
N3 N -0.005(2) 0.0912(12) 0.1387(10) 0.015(4) Uani 1 1 d .
N4 N 0.193(2) 0.1757(12) 0.0806(10) 0.016(4) Uani 1 1 d .
N5 N 0.121(2) 0.3363(12) 0.0912(10) 0.016(4) Uani 1 1 d .
N6 N -0.110(2) 0.3484(12) 0.1552(10) 0.016(4) Uani 1 1 d .
N7 N -0.186(2) 0.1961(12) 0.1909(10) 0.016(4) Uani 1 1 d .
N8 N -0.270(2) 0.2653(12) 0.2114(10) 0.017(4) Uani 1 1 d .
N9 N 0.285(2) 0.2357(12) 0.0535(10) 0.017(4) Uani 1 1 d .
C1 C -0.163(2) 0.2210(13) 0.0271(13) 0.016(5) Uani 1 1 d .
C2 C 0.175(3) 0.2409(14) 0.2367(13) 0.016(4) Uani 1 1 d .
C3 C -0.019(3) -0.0913(15) 0.1462(13) 0.022(5) Uani 1 1 d .
H3 H -0.0213 -0.1528 0.1498 0.026 Uiso 1 1 calc R
C4 C 0.085(3) -0.0514(15) 0.1102(13) 0.020(5) Uani 1 1 d .
H4 H 0.1500 -0.0855 0.0882 0.024 Uiso 1 1 calc R
C5 C 0.090(2) 0.0414(14) 0.1077(12) 0.016(4) Uani 1 1 d .
C6 C 0.198(2) 0.0908(14) 0.0709(12) 0.016(5) Uani 1 1 d .
C7 C 0.287(3) 0.0399(15) 0.0248(13) 0.020(5) Uani 1 1 d .
H7A H 0.3095 0.0781 -0.0125 0.030 Uiso 1 1 calc R
H7B H 0.2239 -0.0093 0.0017 0.030 Uiso 1 1 calc R
H7C H 0.3842 0.0182 0.0559 0.030 Uiso 1 1 calc R
C8 C 0.448(2) 0.2155(16) 0.0506(14) 0.024(5) Uani 1 1 d .
H8A H 0.4857 0.1656 0.0820 0.036 Uiso 1 1 calc R
H8B H 0.5138 0.2660 0.0671 0.036 Uiso 1 1 calc R
H8C H 0.4504 0.2014 0.0006 0.036 Uiso 1 1 calc R
C9 C 0.242(3) 0.3238(15) 0.0615(12) 0.018(5) Uani 1 1 d .
C10 C 0.321(3) 0.3967(16) 0.0376(13) 0.023(5) Uani 1 1 d .
H10 H 0.4051 0.3872 0.0157 0.027 Uiso 1 1 calc R
C11 C 0.271(3) 0.4810(16) 0.0475(13) 0.022(5) Uani 1 1 d .
H11 H 0.3230 0.5292 0.0327 0.027 Uiso 1 1 calc R
C12 C 0.143(3) 0.4959(15) 0.0799(12) 0.021(5) Uani 1 1 d .
C13 C 0.073(3) 0.4196(14) 0.1002(12) 0.017(5) Uani 1 1 d .
C14 C 0.078(3) 0.5806(15) 0.0926(13) 0.023(5) Uani 1 1 d .
H14 H 0.1222 0.6320 0.0784 0.027 Uiso 1 1 calc R
C15 C -0.046(3) 0.5871(15) 0.1253(13) 0.024(5) Uani 1 1 d .
H15 H -0.0848 0.6428 0.1329 0.028 Uiso 1 1 calc R
C16 C -0.117(3) 0.5092(15) 0.1482(13) 0.020(5) Uani 1 1 d .
C17 C -0.057(3) 0.4264(14) 0.1351(12) 0.017(5) Uani 1 1 d .
C18 C -0.244(3) 0.5074(15) 0.1833(13) 0.023(5) Uani 1 1 d .
H18 H -0.2912 0.5603 0.1923 0.027 Uiso 1 1 calc R
C19 C -0.299(3) 0.4287(15) 0.2040(13) 0.022(5) Uani 1 1 d .
H19 H -0.3826 0.4276 0.2267 0.026 Uiso 1 1 calc R
C20 C -0.224(2) 0.3484(15) 0.1903(12) 0.017(5) Uani 1 1 d .
C21 C -0.335(3) 0.2597(16) 0.2774(14) 0.025(5) Uani 1 1 d .
H21A H -0.4472 0.2520 0.2624 0.038 Uiso 1 1 calc R
H21B H -0.3106 0.3133 0.3057 0.038 Uiso 1 1 calc R
H21C H -0.2880 0.2100 0.3072 0.038 Uiso 1 1 calc R
C22 C -0.220(2) 0.1135(15) 0.1970(12) 0.016(4) Uani 1 1 d .
C23 C -0.359(3) 0.0738(16) 0.2206(14) 0.023(5) Uani 1 1 d .
H23A H -0.3264 0.0561 0.2715 0.035 Uiso 1 1 calc R
H23B H -0.3969 0.0230 0.1905 0.035 Uiso 1 1 calc R
H23C H -0.4419 0.1171 0.2148 0.035 Uiso 1 1 calc R
C24 C -0.111(2) 0.0526(14) 0.1708(12) 0.016(4) Uani 1 1 d .
C25 C -0.118(3) -0.0401(15) 0.1767(13) 0.020(5) Uani 1 1 d .
H25 H -0.1886 -0.0664 0.2006 0.024 Uiso 1 1 calc R
H2O1 H -0.4428 0.1514 -0.0960 0.04(8) Uiso 1 1 d RD
H1O1 H -0.5832 0.1581 -0.1458 0.04(9) Uiso 1 1 d RD
H1O2 H 0.5681 0.6916 0.1308 0.09(14) Uiso 1 1 d RD
H2O2 H 0.4130 0.6987 0.0844 0.11(17) Uiso 1 1 d RD

loop_
_atom_site_aniso_label
_atom_site_aniso_U_11
_atom_site_aniso_U_22
_atom_site_aniso_U_33
_atom_site_aniso_U_23
_atom_site_aniso_U_13
_atom_site_aniso_U_12
Co1 0.0131(16) 0.0138(16) 0.0137(16) -0.0004(12) 0.0039(12) -0.0006(11)
O1 0.024(9) 0.021(8) 0.033(10) 0.003(8) -0.001(8) -0.002(7)
O2 0.033(10) 0.029(10) 0.040(11) -0.005(9) 0.005(9) 0.000(8)
N1 0.017(9) 0.028(11) 0.020(11) -0.001(8) 0.003(9) 0.002(8)
N2 0.020(10) 0.024(11) 0.023(11) -0.001(9) 0.001(9) -0.001(8)
N3 0.015(9) 0.016(9) 0.013(9) 0.000(7) 0.002(7) 0.000(7)
N4 0.014(9) 0.019(10) 0.015(9) 0.001(8) 0.003(7) -0.001(7)
N5 0.016(9) 0.017(9) 0.014(9) 0.001(8) 0.003(8) -0.001(7)
N6 0.016(9) 0.017(9) 0.014(9) 0.000(7) 0.002(8) -0.001(7)
N7 0.015(9) 0.019(9) 0.014(9) -0.002(8) 0.003(7) 0.001(7)
N8 0.016(9) 0.019(9) 0.018(9) -0.002(8) 0.008(8) 0.000(7)
N9 0.014(9) 0.020(9) 0.020(10) -0.001(8) 0.007(8) -0.002(7)
C1 0.016(10) 0.014(11) 0.021(12) 0.001(9) 0.008(10) 0.000(8)
C2 0.016(11) 0.014(10) 0.019(12) 0.000(9) 0.007(10) 0.000(8)
C3 0.023(11) 0.016(11) 0.023(12) 0.002(9) 0.000(10) -0.001(9)
C4 0.019(11) 0.019(11) 0.020(12) -0.001(10) 0.002(10) 0.003(9)
C5 0.015(10) 0.017(11) 0.014(11) -0.001(9) 0.001(9) 0.002(8)
C6 0.015(10) 0.018(11) 0.014(11) -0.001(9) 0.000(9) 0.002(8)
C7 0.021(11) 0.020(11) 0.019(11) -0.001(10) 0.006(10) 0.003(9)
C8 0.014(11) 0.030(13) 0.029(13) 0.000(11) 0.007(10) -0.001(9)
C9 0.018(11) 0.020(11) 0.014(11) -0.001(9) 0.002(9) -0.003(9)
C10 0.021(11) 0.026(13) 0.022(12) 0.000(10) 0.008(10) -0.006(10)
C11 0.024(12) 0.023(12) 0.020(12) 0.002(10) 0.005(10) -0.010(9)
C12 0.025(12) 0.020(11) 0.015(11) 0.000(9) 0.000(10) -0.005(9)
C13 0.018(11) 0.017(11) 0.013(11) 0.000(9) 0.000(9) -0.002(8)
C14 0.031(13) 0.016(11) 0.019(12) 0.001(9) 0.002(10) -0.006(9)
C15 0.031(13) 0.014(11) 0.021(12) -0.001(9) -0.001(10) 0.002(10)
C16 0.023(11) 0.019(11) 0.016(11) 0.000(9) -0.001(9) 0.001(9)
C17 0.018(10) 0.017(11) 0.013(11) 0.000(9) -0.001(9) 0.000(8)
C18 0.024(12) 0.019(11) 0.024(12) -0.003(10) 0.001(10) 0.006(9)
C19 0.020(11) 0.024(12) 0.023(12) -0.003(10) 0.006(10) 0.003(9)
C20 0.015(10) 0.021(11) 0.014(11) -0.002(9) 0.001(9) 0.000(8)
C21 0.030(13) 0.027(12) 0.024(13) -0.004(11) 0.017(11) -0.001(10)
C22 0.016(10) 0.020(11) 0.011(10) 0.000(9) 0.003(9) -0.004(9)
C23 0.024(12) 0.025(12) 0.023(13) 0.000(10) 0.009(10) -0.006(9)
C24 0.015(10) 0.019(11) 0.013(10) 0.000(9) -0.001(9) -0.003(8)
C25 0.019(11) 0.019(11) 0.019(11) 0.004(9) 0.001(9) -0.003(9)

loop_
_atom_type_symbol
_atom_type_description
_atom_type_scat_dispersion_real
_atom_type_scat_dispersion_imag
_atom_type_scat_source
C C 0.0033 0.0016 'International Tables Vol C Tables 4.2.6.8 and 6.1.1.4'
H H 0.0000 0.0000 'International Tables Vol C Tables 4.2.6.8 and 6.1.1.4'
Co Co 0.3494 0.9721 'International Tables Vol C Tables 4.2.6.8 and 6.1.1.4'
N N 0.0061 0.0033 'International Tables Vol C Tables 4.2.6.8 and 6.1.1.4'
O O 0.0106 0.0060 'International Tables Vol C Tables 4.2.6.8 and 6.1.1.4'

loop_
_geom_angle_atom_site_label_1
_geom_angle_atom_site_label_2
_geom_angle_atom_site_label_3
_geom_angle
N3 Co1 N5 142.8(7)
N3 Co1 N6 142.2(7)
N5 Co1 N6 74.7(7)
N3 Co1 C2 92.9(7)
N5 Co1 C2 89.4(7)
N6 Co1 C2 90.7(7)
N3 Co1 C1 87.4(7)
N5 Co1 C1 90.0(7)
N6 Co1 C1 89.3(7)
C2 Co1 C1 179.3(8)
N3 Co1 N4 72.7(7)
N5 Co1 N4 70.2(7)
N6 Co1 N4 144.9(7)
C2 Co1 N4 90.1(7)
C1 Co1 N4 89.4(7)
N3 Co1 N7 72.4(7)
N5 Co1 N7 144.7(7)
N6 Co1 N7 70.0(7)
C2 Co1 N7 90.3(7)
C1 Co1 N7 90.4(7)
N4 Co1 N7 145.1(7)
H2O1 O1 H1O1 98.3
H1O2 O2 H2O2 95.0
C24 N3 C5 120.5(19)
C24 N3 Co1 120.0(14)
C5 N3 Co1 119.4(14)
C6 N4 N9 123.9(19)
C6 N4 Co1 118.2(15)
N9 N4 Co1 117.5(13)
C9 N5 C13 119.4(19)
C9 N5 Co1 123.0(15)
C13 N5 Co1 117.5(14)
C20 N6 C17 119.4(19)
C20 N6 Co1 123.2(15)
C17 N6 Co1 117.3(15)
C22 N7 N8 123.5(18)
C22 N7 Co1 118.6(15)
N8 N7 Co1 117.6(13)
N7 N8 C20 113.1(17)
N7 N8 C21 121.6(18)
C20 N8 C21 118.6(18)
N4 N9 C9 113.2(17)
N4 N9 C8 121.9(18)
C9 N9 C8 119.0(18)
N1 C1 Co1 178.8(19)
N2 C2 Co1 177.1(19)
C25 C3 C4 120(2)
C25 C3 H3 119.8
C4 C3 H3 119.8
C3 C4 C5 119(2)
C3 C4 H4 120.7
C5 C4 H4 120.7
N3 C5 C4 121(2)
N3 C5 C6 116.1(19)
C4 C5 C6 123(2)
N4 C6 C5 112.8(19)
N4 C6 C7 128(2)
C5 C6 C7 118.6(19)
C6 C7 H7A 109.5
C6 C7 H7B 109.5
H7A C7 H7B 109.5
C6 C7 H7C 109.5
H7A C7 H7C 109.5
H7B C7 H7C 109.5
N9 C8 H8A 109.5
N9 C8 H8B 109.5
H8A C8 H8B 109.5
N9 C8 H8C 109.5
H8A C8 H8C 109.5
H8B C8 H8C 109.5
N5 C9 N9 116.0(19)
N5 C9 C10 121(2)
N9 C9 C10 123(2)
C11 C10 C9 119(2)
C11 C10 H10 120.6
C9 C10 H10 120.6
C10 C11 C12 121(2)
C10 C11 H11 119.5
C12 C11 H11 119.5
C13 C12 C11 115(2)
C13 C12 C14 118(2)
C11 C12 C14 126(2)
N5 C13 C12 124(2)
N5 C13 C17 115.2(19)
C12 C13 C17 121(2)
C15 C14 C12 121(2)
C15 C14 H14 119.4
C12 C14 H14 119.4
C14 C15 C16 121(2)
C14 C15 H15 119.4
C16 C15 H15 119.4
C17 C16 C18 116(2)
C17 C16 C15 118(2)
C18 C16 C15 126(2)
N6 C17 C16 124(2)
N6 C17 C13 115.2(19)
C16 C17 C13 121(2)
C19 C18 C16 121(2)
C19 C18 H18 119.7
C16 C18 H18 119.7
C18 C19 C20 119(2)
C18 C19 H19 120.5
C20 C19 H19 120.5
N6 C20 N8 116.1(19)
N6 C20 C19 121(2)
N8 C20 C19 123(2)
N8 C21 H21A 109.5
N8 C21 H21B 109.5
H21A C21 H21B 109.5
N8 C21 H21C 109.5
H21A C21 H21C 109.5
H21B C21 H21C 109.5
N7 C22 C24 112.5(19)
N7 C22 C23 129(2)
C24 C22 C23 118.4(19)
C22 C23 H23A 109.5
C22 C23 H23B 109.5
H23A C23 H23B 109.5
C22 C23 H23C 109.5
H23A C23 H23C 109.5
H23B C23 H23C 109.5
N3 C24 C25 121(2)
N3 C24 C22 116.2(19)
C25 C24 C22 123(2)
C3 C25 C24 118(2)
C3 C25 H25 120.8
C24 C25 H25 120.8

loop_
_geom_bond_atom_site_label_1
_geom_bond_atom_site_label_2
_geom_bond_distance
Co1 N3 2.106(18)
Co1 N5 2.127(18)
Co1 N6 2.132(18)
Co1 C2 2.14(2)
Co1 C1 2.15(2)
Co1 N4 2.251(18)
Co1 N7 2.256(18)
O1 H2O1 0.8986
O1 H1O1 0.8832
O2 H1O2 0.9860
O2 H2O2 0.9398
N1 C1 1.15(3)
N2 C2 1.15(3)
N3 C24 1.34(3)
N3 C5 1.35(3)
N4 C6 1.29(3)
N4 N9 1.38(3)
N5 C9 1.32(3)
N5 C13 1.35(3)
N6 C20 1.32(3)
N6 C17 1.35(3)
N7 C22 1.29(3)
N7 N8 1.38(3)
N8 C20 1.40(3)
N8 C21 1.47(3)
N9 C9 1.39(3)
N9 C8 1.47(3)
C3 C25 1.38(3)
C3 C4 1.39(3)
C3 H3 0.9300
C4 C5 1.40(3)
C4 H4 0.9300
C5 C6 1.49(3)
C6 C7 1.50(3)
C7 H7A 0.9600
C7 H7B 0.9600
C7 H7C 0.9600
C8 H8A 0.9600
C8 H8B 0.9600
C8 H8C 0.9600
C9 C10 1.42(3)
C10 C11 1.37(3)
C10 H10 0.9300
C11 C12 1.41(3)
C11 H11 0.9300
C12 C13 1.40(3)
C12 C14 1.44(3)
C13 C17 1.44(3)
C14 C15 1.37(4)
C14 H14 0.9300
C15 C16 1.44(3)
C15 H15 0.9300
C16 C17 1.40(3)
C16 C18 1.42(3)
C18 C19 1.37(3)
C18 H18 0.9300
C19 C20 1.42(3)
C19 H19 0.9300
C21 H21A 0.9600
C21 H21B 0.9600
C21 H21C 0.9600
C22 C24 1.49(3)
C22 C23 1.51(3)
C23 H23A 0.9600
C23 H23B 0.9600
C23 H23C 0.9600
C24 C25 1.40(3)
C25 H25 0.9300

loop_
_geom_torsion_atom_site_label_1
_geom_torsion_atom_site_label_2
_geom_torsion_atom_site_label_3
_geom_torsion_atom_site_label_4
_geom_torsion
N5 Co1 N3 C24 -177.5(14)
N6 Co1 N3 C24 -5(2)
C2 Co1 N3 C24 89.7(16)
C1 Co1 N3 C24 -90.9(16)
N4 Co1 N3 C24 178.9(17)
N7 Co1 N3 C24 0.4(15)
N5 Co1 N3 C5 0(2)
N6 Co1 N3 C5 172.3(14)
C2 Co1 N3 C5 -92.7(16)
C1 Co1 N3 C5 86.7(16)
N4 Co1 N3 C5 -3.5(15)
N7 Co1 N3 C5 177.9(17)
N3 Co1 N4 C6 7.4(15)
N5 Co1 N4 C6 -170.2(18)
N6 Co1 N4 C6 -168.1(15)
C2 Co1 N4 C6 100.5(17)
C1 Co1 N4 C6 -80.1(17)
N7 Co1 N4 C6 10(2)
N3 Co1 N4 N9 -179.9(16)
N5 Co1 N4 N9 2.4(14)
N6 Co1 N4 N9 5(2)
C2 Co1 N4 N9 -86.8(15)
C1 Co1 N4 N9 92.6(15)
N7 Co1 N4 N9 -177.5(13)
N3 Co1 N5 C9 -7(2)
N6 Co1 N5 C9 177.6(18)
C2 Co1 N5 C9 86.7(17)
C1 Co1 N5 C9 -93.0(17)
N4 Co1 N5 C9 -3.6(16)
N7 Co1 N5 C9 176.3(15)
N3 Co1 N5 C13 176.4(14)
N6 Co1 N5 C13 1.4(15)
C2 Co1 N5 C13 -89.6(16)
C1 Co1 N5 C13 90.7(16)
N4 Co1 N5 C13 -179.9(17)
N7 Co1 N5 C13 0(2)
N3 Co1 N6 C20 7(2)
N5 Co1 N6 C20 -177.8(18)
C2 Co1 N6 C20 -88.6(17)
C1 Co1 N6 C20 92.1(17)
N4 Co1 N6 C20 -179.9(14)
N7 Co1 N6 C20 1.4(16)
N3 Co1 N6 C17 -175.9(14)
N5 Co1 N6 C17 -0.8(15)
C2 Co1 N6 C17 88.4(16)
C1 Co1 N6 C17 -90.9(16)
N4 Co1 N6 C17 -3(2)
N7 Co1 N6 C17 178.4(17)
N3 Co1 N7 C22 -4.2(15)
N5 Co1 N7 C22 173.5(14)
N6 Co1 N7 C22 172.1(18)
C2 Co1 N7 C22 -97.2(17)
C1 Co1 N7 C22 82.9(17)
N4 Co1 N7 C22 -7(2)
N3 Co1 N7 N8 -177.8(16)
N5 Co1 N7 N8 0(2)
N6 Co1 N7 N8 -1.5(13)
C2 Co1 N7 N8 89.2(15)
C1 Co1 N7 N8 -90.7(15)
N4 Co1 N7 N8 179.7(13)
C22 N7 N8 C20 -172(2)
Co1 N7 N8 C20 2(2)
C22 N7 N8 C21 38(3)
Co1 N7 N8 C21 -149.2(16)
C6 N4 N9 C9 171(2)
Co1 N4 N9 C9 -1(2)
C6 N4 N9 C8 -36(3)
Co1 N4 N9 C8 151.4(17)
C25 C3 C4 C5 2(3)
C24 N3 C5 C4 -2(3)
Co1 N3 C5 C4 -179.3(16)
C24 N3 C5 C6 177.6(18)
Co1 N3 C5 C6 0(2)
C3 C4 C5 N3 -1(3)
C3 C4 C5 C6 180(2)
N9 N4 C6 C5 178.4(18)
Co1 N4 C6 C5 -9(2)
N9 N4 C6 C7 -6(3)
Co1 N4 C6 C7 166.4(17)
N3 C5 C6 N4 6(3)
C4 C5 C6 N4 -174(2)
N3 C5 C6 C7 -170.0(18)
C4 C5 C6 C7 9(3)
C13 N5 C9 N9 -179.5(19)
Co1 N5 C9 N9 4(3)
C13 N5 C9 C10 -1(3)
Co1 N5 C9 C10 -177.2(16)
N4 N9 C9 N5 -2(3)
C8 N9 C9 N5 -155(2)
N4 N9 C9 C10 180(2)
C8 N9 C9 C10 26(3)
N5 C9 C10 C11 1(3)
N9 C9 C10 C11 180(2)
C9 C10 C11 C12 -1(3)
C10 C11 C12 C13 0(3)
C10 C11 C12 C14 -179(2)
C9 N5 C13 C12 0(3)
Co1 N5 C13 C12 176.4(17)
C9 N5 C13 C17 -178.2(19)
Co1 N5 C13 C17 -2(2)
C11 C12 C13 N5 1(3)
C14 C12 C13 N5 180(2)
C11 C12 C13 C17 179(2)
C14 C12 C13 C17 -2(3)
C13 C12 C14 C15 2(3)
C11 C12 C14 C15 -179(2)
C12 C14 C15 C16 0(4)
C14 C15 C16 C17 -1(3)
C14 C15 C16 C18 179(2)
C20 N6 C17 C16 -1(3)
Co1 N6 C17 C16 -178.0(17)
C20 N6 C17 C13 177.2(19)
Co1 N6 C17 C13 0(2)
C18 C16 C17 N6 -2(3)
C15 C16 C17 N6 178(2)
C18 C16 C17 C13 -180(2)
C15 C16 C17 C13 0(3)
N5 C13 C17 N6 1(3)
C12 C13 C17 N6 -177.1(19)
N5 C13 C17 C16 179.3(19)
C12 C13 C17 C16 1(3)
C17 C16 C18 C19 2(3)
C15 C16 C18 C19 -178(2)
C16 C18 C19 C20 0(3)
C17 N6 C20 N8 -178.0(19)
Co1 N6 C20 N8 -1(3)
C17 N6 C20 C19 3(3)
Co1 N6 C20 C19 -179.7(16)
N7 N8 C20 N6 0(3)
C21 N8 C20 N6 151(2)
N7 N8 C20 C19 178.2(19)
C21 N8 C20 C19 -30(3)
C18 C19 C20 N6 -3(3)
C18 C19 C20 N8 178(2)
N8 N7 C22 C24 180.0(18)
Co1 N7 C22 C24 7(2)
N8 N7 C22 C23 5(4)
Co1 N7 C22 C23 -167.9(18)
C5 N3 C24 C25 3(3)
Co1 N3 C24 C25 -179.0(15)
C5 N3 C24 C22 -174.6(18)
Co1 N3 C24 C22 3(2)
N7 C22 C24 N3 -6(3)
C23 C22 C24 N3 168.9(19)
N7 C22 C24 C25 176(2)
C23 C22 C24 C25 -9(3)
C4 C3 C25 C24 0(3)
N3 C24 C25 C3 -2(3)
C22 C24 C25 C3 176(2)
